data_2240722
loop_
_publ_author_name
'Hussein, Wahraan Mohammed'
'Theodore, Cynthia E.'
'Benaka Prasad, S. B.'
'Madaiah, M.'
'Naveen, S.'
'Lokanath, N. K.'

_publ_section_title
;
 Crystal structure of 1-ethylspiro[imidazolidine-4,1'-indane]-2,5-dione
;
_journal_coeditor_code TK5331
_journal_issue 9
_journal_name_full 'Acta Crystallographica Section E'
_journal_page_first o954
_journal_paper_doi 10.1107/S1600536814017097
_journal_volume 70
_journal_year 2014
_chemical_formula_iupac 'C13 H14 N2 O2'
_chemical_formula_moiety 'C13 H14 N2 O2'
_chemical_formula_sum 'C13 H14 N2 O2'
_chemical_formula_weight 230.26
_chemical_name_systematic
;
1-Ethylspiro[imidazolidine-4,1'-indane]-2,5-dione
;
_space_group_IT_number 14
_symmetry_cell_setting monoclinic
_symmetry_space_group_name_Hall '-P 2yn'
_symmetry_space_group_name_H-M 'P 1 21/n 1'
_atom_sites_solution_hydrogens geom
_atom_sites_solution_primary direct
_atom_sites_solution_secondary difmap
_cell_angle_alpha 90
_cell_angle_beta 112.865(3)
_cell_angle_gamma 90
_cell_formula_units_Z 4
_cell_length_a 13.7183(10)
_cell_length_b 6.2040(5)
_cell_length_c 15.1944(11)
_cell_measurement_temperature 296
_cell_measurement_theta_max 64.52
_cell_volume 1191.56(16)
_computing_cell_refinement 'SAINT (Bruker, 2013)'
_computing_data_collection 'APEX2 (Bruker, 2013)'
_computing_data_reduction 'SAINT (Bruker, 2013)'
_computing_molecular_graphics 'PLATON (Spek, 2009)'
_computing_publication_material 'PLATON (Spek, 2009)'
_computing_structure_refinement 'SHELXL97 (Sheldrick, 2008)'
_computing_structure_solution 'SHELXS97 (Sheldrick, 2008)'
_diffrn_ambient_temperature 296
_diffrn_detector_area_resol_mean 10.7
_diffrn_measured_fraction_theta_full 0.975
_diffrn_measured_fraction_theta_max 0.975
_diffrn_measurement_device_type 'Bruker X8 Proteum'
_diffrn_measurement_method '\f and \w scans'
_diffrn_radiation_type CuK\a
_diffrn_radiation_wavelength 1.54178
_diffrn_reflns_av_R_equivalents 0.0273
_diffrn_reflns_av_sigmaI/netI 0.0253
_diffrn_reflns_limit_h_max 15
_diffrn_reflns_limit_h_min -15
_diffrn_reflns_limit_k_max 7
_diffrn_reflns_limit_k_min -3
_diffrn_reflns_limit_l_max 17
_diffrn_reflns_limit_l_min -16
_diffrn_reflns_number 6730
_diffrn_reflns_reduction_process
;
;
_diffrn_reflns_theta_full 64.52
_diffrn_reflns_theta_max 64.52
_diffrn_reflns_theta_min 3.69
_exptl_absorpt_coefficient_mu 0.716
_exptl_absorpt_correction_T_max 0.867
_exptl_absorpt_correction_T_min 0.867
_exptl_absorpt_correction_type multi-scan
_exptl_absorpt_process_details '(SADABS; Sheldrick, 1997)'
_exptl_crystal_colour colourless
_exptl_crystal_density_diffrn 1.284
_exptl_crystal_density_method 'Not Measured'
_exptl_crystal_description block
_exptl_crystal_F_000 488
_exptl_crystal_size_max 0.230
_exptl_crystal_size_mid 0.220
_exptl_crystal_size_min 0.210
_refine_diff_density_max 0.226
_refine_diff_density_min -0.214
_refine_ls_extinction_coef 0.0109(13)
_refine_ls_extinction_expression FC^*^=KFC[1+0.001XFC^2^\L^3^/SIN(2\Q)]^-1/4^
_refine_ls_extinction_method 'SHELXL97 (Sheldrick, 2008)'
_refine_ls_goodness_of_fit_ref 1.073
_refine_ls_hydrogen_treatment constr
_refine_ls_matrix_type full
_refine_ls_number_parameters 156
_refine_ls_number_reflns 1953
_refine_ls_number_restraints 0
_refine_ls_restrained_S_all 1.073
_refine_ls_R_factor_all 0.0462
_refine_ls_R_factor_gt 0.0420
_refine_ls_shift/su_max 0.001
_refine_ls_shift/su_mean 0.000
_refine_ls_structure_factor_coef Fsqd
_refine_ls_weighting_details 'calc w=1/[\s^2^(Fo^2^)+(0.0649P)^2^+0.2770P] where P=(Fo^2^+2Fc^2^)/3'
_refine_ls_weighting_scheme calc
_refine_ls_wR_factor_gt 0.1161
_refine_ls_wR_factor_ref 0.1197
_reflns_number_gt 1742
_reflns_number_total 1953
_reflns_threshold_expression I>2\s(I)
_cod_data_source_file tk5331sup1.cif
_cod_data_source_block I
_cod_original_sg_symbol_H-M 'P 21/n'
_cod_database_code 2240722
_cod_database_fobs_code 2240722

loop_
_symmetry_equiv_pos_site_id
_symmetry_equiv_pos_as_xyz
1 x,y,z
2 1/2-x,1/2+y,1/2-z
3 -x,-y,-z
4 1/2+x,1/2-y,1/2+z

loop_
_atom_site_aniso_label
_atom_site_aniso_U_11
_atom_site_aniso_U_22
_atom_site_aniso_U_33
_atom_site_aniso_U_12
_atom_site_aniso_U_13
_atom_site_aniso_U_23
O6 0.0622(8) 0.0624(8) 0.0613(8) 0.0248(6) 0.0301(6) 0.0006(6)
O7 0.0702(8) 0.0651(8) 0.0502(7) 0.0260(6) 0.0366(6) 0.0125(6)
N1 0.0483(7) 0.0410(7) 0.0397(7) 0.0137(5) 0.0190(6) 0.0071(5)
N3 0.0724(9) 0.0482(8) 0.0425(8) 0.0301(7) 0.0305(7) 0.0115(6)
C2 0.0505(9) 0.0436(8) 0.0382(8) 0.0131(7) 0.0195(7) 0.0021(7)
C4 0.0489(8) 0.0398(8) 0.0373(8) 0.0060(6) 0.0205(7) -0.0005(6)
C5 0.0428(8) 0.0411(8) 0.0400(8) 0.0059(7) 0.0159(6) -0.0035(6)
C8 0.0549(9) 0.0473(9) 0.0523(10) 0.0120(7) 0.0225(8) 0.0144(8)
C9 0.0771(13) 0.0799(15) 0.0547(12) 0.0073(11) 0.0079(10) 0.0142(10)
C10 0.0360(7) 0.0432(8) 0.0382(8) 0.0043(6) 0.0171(6) 0.0003(6)
C11 0.0482(9) 0.0568(10) 0.0589(11) -0.0082(8) 0.0211(8) -0.0026(8)
C12 0.0516(10) 0.0831(14) 0.0681(14) -0.0145(10) 0.0112(10) -0.0207(11)
C13 0.0497(10) 0.1212(19) 0.0424(10) -0.0016(12) 0.0080(8) -0.0116(11)
C14 0.0503(10) 0.1028(16) 0.0408(10) 0.0043(10) 0.0167(8) 0.0148(10)
C15 0.0367(8) 0.0571(10) 0.0420(9) 0.0049(7) 0.0171(7) 0.0084(7)
C16 0.0587(10) 0.0530(10) 0.0633(12) -0.0060(8) 0.0230(9) 0.0116(9)
C17 0.0621(10) 0.0521(10) 0.0516(10) -0.0131(8) 0.0167(8) -0.0065(8)

loop_
_atom_site_type_symbol
_atom_site_label
_atom_site_fract_x
_atom_site_fract_y
_atom_site_fract_z
_atom_site_U_iso_or_equiv
_atom_site_thermal_displace_type
_atom_site_calc_flag
_atom_site_refinement_flags
_atom_site_occupancy
O O6 0.76182(10) -0.0363(2) 0.94368(9) 0.0601(5) Uani . . 1.000
O O7 0.55113(10) 0.2685(2) 1.07873(8) 0.0578(4) Uani . . 1.000
N N1 0.66453(10) 0.0760(2) 1.02847(9) 0.0424(4) Uani . . 1.000
N N3 0.57906(12) 0.3540(2) 0.94258(10) 0.0519(5) Uani . . 1.000
C C2 0.59249(12) 0.2404(3) 1.02119(11) 0.0434(5) Uani . . 1.000
C C4 0.64286(12) 0.2741(2) 0.89160(11) 0.0409(5) Uani . . 1.000
C C5 0.69854(12) 0.0850(2) 0.95511(11) 0.0414(5) Uani . . 1.000
C C8 0.70154(13) -0.0797(3) 1.10674(12) 0.0510(5) Uani . . 1.000
C C9 0.79910(18) -0.0056(4) 1.18691(15) 0.0760(8) Uani . . 1.000
C C10 0.57793(11) 0.2115(2) 0.78900(10) 0.0383(4) Uani . . 1.000
C C11 0.50778(13) 0.0411(3) 0.75563(14) 0.0545(6) Uani . . 1.000
C C12 0.45848(16) 0.0121(4) 0.65796(16) 0.0713(7) Uani . . 1.000
C C13 0.47830(15) 0.1510(4) 0.59623(14) 0.0741(8) Uani . . 1.000
C C14 0.54676(14) 0.3205(4) 0.62923(13) 0.0649(7) Uani . . 1.000
C C15 0.59759(11) 0.3507(3) 0.72680(11) 0.0447(5) Uani . . 1.000
C C16 0.67693(15) 0.5191(3) 0.77928(14) 0.0586(6) Uani . . 1.000
C C17 0.72378(15) 0.4361(3) 0.88099(13) 0.0569(6) Uani . . 1.000
H H1 0.85420 0.01810 1.16380 0.1140 Uiso calc R 1.000
H H2 0.44450 0.12930 0.53070 0.0890 Uiso calc R 1.000
H H3 0.78460 0.12630 1.21260 0.1140 Uiso calc R 1.000
H H4 0.53720 0.46290 0.92390 0.0620 Uiso calc R 1.000
H H5 0.55900 0.41400 0.58670 0.0780 Uiso calc R 1.000
H H6 0.41160 -0.10190 0.63380 0.0860 Uiso calc R 1.000
H H7 0.49420 -0.05110 0.79780 0.0650 Uiso calc R 1.000
H H8 0.73090 0.53320 0.75320 0.0700 Uiso calc R 1.000
H H9 0.64310 0.65790 0.77600 0.0700 Uiso calc R 1.000
H H10 0.73560 0.55430 0.92580 0.0680 Uiso calc R 1.000
H H11 0.79080 0.36510 0.89350 0.0680 Uiso calc R 1.000
H H12 0.64620 -0.10350 1.13040 0.0610 Uiso calc R 1.000
H H13 0.71580 -0.21600 1.08280 0.0610 Uiso calc R 1.000
H H14 0.82130 -0.11370 1.23600 0.1140 Uiso calc R 1.000

loop_
_atom_type_symbol
_atom_type_description
_atom_type_scat_dispersion_real
_atom_type_scat_dispersion_imag
_atom_type_scat_source
O O 0.0492 0.0322 'International Tables Vol C Tables 4.2.6.8 and 6.1.1.4'
N N 0.0311 0.0180 'International Tables Vol C Tables 4.2.6.8 and 6.1.1.4'
H H 0.0000 0.0000 'International Tables Vol C Tables 4.2.6.8 and 6.1.1.4'
C C 0.0181 0.0091 'International Tables Vol C Tables 4.2.6.8 and 6.1.1.4'

loop_
_geom_angle_atom_site_label_1
_geom_angle_atom_site_label_2
_geom_angle_atom_site_label_3
_geom_angle
_geom_angle_publ_flag
C2 N1 C5 111.19(12) no
C2 N1 C8 124.02(14) no
C5 N1 C8 124.75(14) no
C2 N3 C4 113.05(14) no
C2 N3 H4 123.00 no
C4 N3 H4 123.00 no
N1 C2 N3 107.70(14) no
O7 C2 N1 123.90(15) no
O7 C2 N3 128.41(17) no
N3 C4 C17 115.79(12) no
C5 C4 C10 113.84(11) no
C5 C4 C17 111.22(14) no
C10 C4 C17 102.56(13) no
N3 C4 C5 100.46(12) no
N3 C4 C10 113.47(14) no
O6 C5 N1 125.62(14) no
N1 C5 C4 107.59(13) no
O6 C5 C4 126.79(15) no
N1 C8 C9 112.28(16) no
C4 C10 C15 110.52(13) no
C4 C10 C11 128.23(14) no
C11 C10 C15 121.24(15) no
C10 C11 C12 118.18(18) no
C11 C12 C13 120.4(2) no
C12 C13 C14 121.37(19) no
C13 C14 C15 119.00(19) no
C10 C15 C16 111.52(14) no
C10 C15 C14 119.80(17) no
C14 C15 C16 128.68(17) no
C15 C16 C17 103.82(15) no
C4 C17 C16 106.81(15) no
N1 C8 H12 109.00 no
N1 C8 H13 109.00 no
C9 C8 H12 109.00 no
C9 C8 H13 109.00 no
H12 C8 H13 108.00 no
C8 C9 H1 109.00 no
C8 C9 H3 109.00 no
C8 C9 H14 109.00 no
H1 C9 H3 110.00 no
H1 C9 H14 109.00 no
H3 C9 H14 109.00 no
C10 C11 H7 121.00 no
C12 C11 H7 121.00 no
C11 C12 H6 120.00 no
C13 C12 H6 120.00 no
C12 C13 H2 119.00 no
C14 C13 H2 119.00 no
C13 C14 H5 121.00 no
C15 C14 H5 120.00 no
C15 C16 H8 111.00 no
C15 C16 H9 111.00 no
C17 C16 H8 111.00 no
C17 C16 H9 111.00 no
H8 C16 H9 109.00 no
C4 C17 H10 110.00 no
C4 C17 H11 110.00 no
C16 C17 H10 110.00 no
C16 C17 H11 110.00 no
H10 C17 H11 109.00 no

loop_
_geom_bond_atom_site_label_1
_geom_bond_atom_site_label_2
_geom_bond_distance
_geom_bond_publ_flag
O6 C5 1.211(2) no
O7 C2 1.226(2) no
N1 C2 1.394(2) no
N1 C5 1.367(2) no
N1 C8 1.462(2) no
N3 C2 1.337(2) no
N3 C4 1.462(2) no
N3 H4 0.8600 no
C4 C5 1.523(2) no
C4 C10 1.515(2) no
C4 C17 1.552(3) no
C8 C9 1.490(3) no
C10 C11 1.386(2) no
C10 C15 1.382(2) no
C11 C12 1.383(3) no
C12 C13 1.376(3) no
C13 C14 1.369(3) no
C14 C15 1.384(2) no
C15 C16 1.496(3) no
C16 C17 1.515(3) no
C8 H12 0.9700 no
C8 H13 0.9700 no
C9 H1 0.9600 no
C9 H3 0.9600 no
C9 H14 0.9600 no
C11 H7 0.9300 no
C12 H6 0.9300 no
C13 H2 0.9300 no
C14 H5 0.9300 no
C16 H8 0.9700 no
C16 H9 0.9700 no
C17 H10 0.9700 no
C17 H11 0.9700 no

loop_
_geom_contact_atom_site_label_1
_geom_contact_atom_site_label_2
_geom_contact_distance
_geom_contact_site_symmetry_2
_geom_contact_publ_flag
O6 C17 3.392(2) 1_545 no
O6 C14 3.343(3) 2_646 no
O7 N3 2.886(2) 3_667 no
O6 H11 2.6800 . no
O6 H13 2.6700 . no
O6 H5 2.6900 2_646 no
O6 H10 2.5600 1_545 no
O7 H12 2.6200 . no
O7 H14 2.7700 2_657 no
O7 H4 2.0500 3_667 no
O7 H7 2.5800 3_657 no
N3 O7 2.886(2) 3_667 no
C14 O6 3.343(3) 2_656 no
C17 O6 3.392(2) 1_565 no
C2 H4 2.9000 3_667 no
C5 H1 3.0900 . no
C5 H7 3.0100 . no
C11 H9 2.9600 1_545 no
C13 H2 3.0700 3_656 no
C13 H1 3.0900 4_454 no
C14 H1 3.0600 4_454 no
C15 H8 2.9900 2_646 no
C17 H2 3.0300 4_555 no
H1 C5 3.0900 . no
H1 C13 3.0900 4_555 no
H1 C14 3.0600 4_555 no
H2 C13 3.0700 3_656 no
H2 C17 3.0300 4_454 no
H2 H11 2.3200 4_454 no
H3 H14 2.4900 2_657 no
H4 O7 2.0500 3_667 no
H4 C2 2.9000 3_667 no
H5 O6 2.6900 2_656 no
H7 C5 3.0100 . no
H7 O7 2.5800 3_657 no
H8 C15 2.9900 2_656 no
H9 C11 2.9600 1_565 no
H10 O6 2.5600 1_565 no
H11 O6 2.6800 . no
H11 H2 2.3200 4_555 no
H12 O7 2.6200 . no
H13 O6 2.6700 . no
H14 O7 2.7700 2_647 no
H14 H3 2.4900 2_647 no

loop_
_geom_hbond_atom_site_label_D
_geom_hbond_atom_site_label_H
_geom_hbond_atom_site_label_A
_geom_hbond_site_symmetry_A
_geom_hbond_distance_DH
_geom_hbond_distance_HA
_geom_hbond_distance_DA
_geom_hbond_angle_DHA
_geom_hbond_publ_flag
N3 H4 O7 3_667 0.86 2.05 2.886(2) 163 yes
C11 H7 O7 3_657 0.93 2.58 3.501(2) 173 yes
C17 H10 O6 1_565 0.97 2.56 3.392(2) 143 yes

loop_
_geom_torsion_atom_site_label_1
_geom_torsion_atom_site_label_2
_geom_torsion_atom_site_label_3
_geom_torsion_atom_site_label_4
_geom_torsion
_geom_torsion_publ_flag
C5 N1 C2 O7 -179.31(16) no
C5 N1 C2 N3 0.70(19) no
C8 N1 C2 O7 -1.6(3) no
C8 N1 C2 N3 178.45(15) no
C2 N1 C5 O6 179.35(16) no
C2 N1 C5 C4 -0.48(17) no
C8 N1 C5 O6 1.6(3) no
C8 N1 C5 C4 -178.21(14) no
C2 N1 C8 C9 -90.8(2) no
C5 N1 C8 C9 86.6(2) no
C4 N3 C2 O7 179.36(17) no
C4 N3 C2 N1 -0.64(19) no
C2 N3 C4 C5 0.34(17) no
C2 N3 C4 C10 122.24(15) no
C2 N3 C4 C17 -119.53(16) no
N3 C4 C5 O6 -179.74(16) no
N3 C4 C5 N1 0.09(16) no
C10 C4 C5 O6 58.6(2) no
C10 C4 C5 N1 -121.54(15) no
C17 C4 C5 O6 -56.6(2) no
C17 C4 C5 N1 123.20(14) no
N3 C4 C10 C11 -68.2(2) no
N3 C4 C10 C15 112.36(15) no
C5 C4 C10 C11 45.9(2) no
C5 C4 C10 C15 -133.54(15) no
C17 C4 C10 C11 166.16(17) no
C17 C4 C10 C15 -13.28(17) no
N3 C4 C17 C16 -103.10(17) no
C5 C4 C17 C16 143.07(15) no
C10 C4 C17 C16 21.02(17) no
C4 C10 C11 C12 -178.69(18) no
C15 C10 C11 C12 0.7(3) no
C4 C10 C15 C14 179.40(16) no
C4 C10 C15 C16 0.3(2) no
C11 C10 C15 C14 -0.1(3) no
C11 C10 C15 C16 -179.18(16) no
C10 C11 C12 C13 -0.7(3) no
C11 C12 C13 C14 0.0(4) no
C12 C13 C14 C15 0.6(3) no
C13 C14 C15 C10 -0.6(3) no
C13 C14 C15 C16 178.3(2) no
C10 C15 C16 C17 13.2(2) no
C14 C15 C16 C17 -165.8(2) no
C15 C16 C17 C4 -21.00(19) no
